data_1511706
loop_
_publ_author_name
'Burkhardt, A.'
'Kellner, R.'
'Wedig, U.'
'von Schnering, H.G.'
'Binder, H.'
'Grin', Yu.'
'Hoenle, W.'
'Schultheiss, M.'

_publ_section_title
;
 Syntheses, crystal structures, and electronic structure of the boron
 halides B9 X9 (X= Cl, Br, I)
;
_journal_name_full 'Journal of Solid State Chemistry'
_journal_page_first 59
_journal_page_last 67
_journal_paper_doi 10.1006/jssc.1997.7309
_journal_volume 133
_journal_year 1997
_chemical_formula_sum 'B9 Br9'
_space_group_IT_number 166
_symmetry_space_group_name_Hall '-R 3 2"'
_symmetry_space_group_name_H-M 'R -3 m :H'
_cell_angle_alpha 90
_cell_angle_beta 90
_cell_angle_gamma 120
_cell_formula_units_Z 6
_cell_length_a 13.175
_cell_length_b 13.175
_cell_length_c 17.776
_cell_volume 2672.181
_citation_journal_id_ASTM JSSCBI
_cod_data_source_file boron4-x_370.cif
_cod_data_source_block B9Br9
_cod_database_code 1511706

loop_
_symmetry_equiv_pos_as_xyz
x,y,z
-y,x-y,z
-x+y,-x,z
y,x,-z
-x,-x+y,-z
x-y,-y,-z
-x,-y,-z
y,-x+y,-z
x-y,x,-z
-y,-x,z
x,x-y,z
-x+y,y,z
x+2/3,y+1/3,z+1/3
-y+2/3,x-y+1/3,z+1/3
-x+y+2/3,-x+1/3,z+1/3
y+2/3,x+1/3,-z+1/3
-x+2/3,-x+y+1/3,-z+1/3
x-y+2/3,-y+1/3,-z+1/3
-x+2/3,-y+1/3,-z+1/3
y+2/3,-x+y+1/3,-z+1/3
x-y+2/3,x+1/3,-z+1/3
-y+2/3,-x+1/3,z+1/3
x+2/3,x-y+1/3,z+1/3
-x+y+2/3,y+1/3,z+1/3
x+1/3,y+2/3,z+2/3
-y+1/3,x-y+2/3,z+2/3
-x+y+1/3,-x+2/3,z+2/3
y+1/3,x+2/3,-z+2/3
-x+1/3,-x+y+2/3,-z+2/3
x-y+1/3,-y+2/3,-z+2/3
-x+1/3,-y+2/3,-z+2/3
y+1/3,-x+y+2/3,-z+2/3
x-y+1/3,x+2/3,-z+2/3
-y+1/3,-x+2/3,z+2/3
x+1/3,x-y+2/3,z+2/3
-x+y+1/3,y+2/3,z+2/3

loop_
_atom_site_label
_atom_site_type_symbol
_atom_site_fract_x
_atom_site_fract_y
_atom_site_fract_z
_atom_site_occupancy
_atom_site_U_iso_or_equiv
B3 B+1 0.5256 0.2628 0.0599 1 0.0
Br1 Br-1 0.2044 0.1022 0.8638 1 0.0
Br2 Br-1 0.4618 0.2309 0.7419 1 0.0
B2 B+1 0.5786 0.2893 0.6631 1 0.0
Br3 Br-1 0.3717 0.2097 0.058 0.2495 0.0
B1 B+1 0.0892 0.0446 0.7839 1 0.0
Br4 Br-1 0.3551 0.1456 0.0601 0.2505 0.0
